data_4302738
loop_
_publ_author_name
'Jonathan G. Melnick'
'Kevin Yurkerwich'
'Gerard Parkin'

_publ_section_title
;
Synthesis, Structure, and Reactivity of Two-Coordinate Mercury Alkyl
Compounds with Sulfur Ligands: Relevance to Mercury Detoxification
;
_journal_name_full 'Inorganic Chemistry'
_journal_page_first 6763
_journal_page_last 6772
_journal_paper_doi 10.1021/ic900721g
_journal_volume 48
_journal_year 2009
_chemical_formula_sum 'C20 H26 Hg S2'
_chemical_formula_weight 531.12
_chemical_name_systematic
;
 ?
;
_space_group_IT_number 2
_symmetry_cell_setting triclinic
_symmetry_space_group_name_Hall '-P 1'
_symmetry_space_group_name_H-M 'P -1'
_atom_sites_solution_hydrogens geom
_atom_sites_solution_primary direct
_atom_sites_solution_secondary difmap
_audit_creation_method SHELXL-97
_cell_angle_alpha 87.132(7)
_cell_angle_beta 80.368(7)
_cell_angle_gamma 83.006(7)
_cell_formula_units_Z 2
_cell_length_a 6.128(3)
_cell_length_b 12.040(6)
_cell_length_c 13.715(7)
_cell_measurement_reflns_used 2881
_cell_measurement_temperature 125(2)
_cell_measurement_theta_max 24.51
_cell_measurement_theta_min 2.24
_cell_volume 989.8(9)
_computing_cell_refinement 'Bruker SMART'
_computing_data_collection 'Bruker SMART'
_computing_data_reduction 'Bruker SAINT'
_computing_molecular_graphics 'Bruker SHELXTL'
_computing_publication_material 'Bruker SHELXTL'
_computing_structure_refinement 'SHELXL-97 (Sheldrick, 1997)'
_computing_structure_solution 'SHELXS-97 (Sheldrick, 1990)'
_diffrn_ambient_temperature 125(2)
_diffrn_measured_fraction_theta_full 0.986
_diffrn_measured_fraction_theta_max 0.986
_diffrn_measurement_device_type 'CCD area detector'
_diffrn_measurement_method 'phi and omega scans'
_diffrn_radiation_monochromator graphite
_diffrn_radiation_source 'fine-focus sealed tube'
_diffrn_radiation_type MoK\a
_diffrn_radiation_wavelength 0.71073
_diffrn_reflns_av_R_equivalents 0.0717
_diffrn_reflns_av_sigmaI/netI 0.0960
_diffrn_reflns_limit_h_max 8
_diffrn_reflns_limit_h_min -8
_diffrn_reflns_limit_k_max 17
_diffrn_reflns_limit_k_min -17
_diffrn_reflns_limit_l_max 19
_diffrn_reflns_limit_l_min -19
_diffrn_reflns_number 15931
_diffrn_reflns_theta_full 30.71
_diffrn_reflns_theta_max 30.71
_diffrn_reflns_theta_min 2.24
_exptl_absorpt_coefficient_mu 7.984
_exptl_absorpt_correction_T_max 0.6909
_exptl_absorpt_correction_T_min 0.2981
_exptl_absorpt_correction_type empirical
_exptl_absorpt_process_details sadabs
_exptl_crystal_colour COLORLESS
_exptl_crystal_density_diffrn 1.782
_exptl_crystal_density_method 'not measured'
_exptl_crystal_description PLATE
_exptl_crystal_F_000 516
_exptl_crystal_size_max 0.20
_exptl_crystal_size_mid 0.10
_exptl_crystal_size_min 0.05
_refine_diff_density_max 1.729
_refine_diff_density_min -1.726
_refine_diff_density_rms 0.229
_refine_ls_extinction_coef 0.0010(2)
_refine_ls_extinction_expression Fc^*^=kFc[1+0.001xFc^2^\l^3^/sin(2\q)]^-1/4^
_refine_ls_extinction_method SHELXL
_refine_ls_goodness_of_fit_ref 1.010
_refine_ls_hydrogen_treatment constr
_refine_ls_matrix_type full
_refine_ls_number_parameters 209
_refine_ls_number_reflns 6068
_refine_ls_number_restraints 0
_refine_ls_restrained_S_all 1.010
_refine_ls_R_factor_all 0.0783
_refine_ls_R_factor_gt 0.0435
_refine_ls_shift/su_max 0.000
_refine_ls_shift/su_mean 0.000
_refine_ls_structure_factor_coef Fsqd
_refine_ls_weighting_details 'calc w=1/[\s^2^(Fo^2^)+(0.0170P)^2^+0.0000P] where P=(Fo^2^+2Fc^2^)/3'
_refine_ls_weighting_scheme calc
_refine_ls_wR_factor_gt 0.0646
_refine_ls_wR_factor_ref 0.0731
_reflns_number_gt 4364
_reflns_number_total 6068
_reflns_threshold_expression >2sigma(I)
_cod_data_source_file ic900721g_si_001_4.cif
_cod_data_source_block hgsphs10
_cod_depositor_comments
;
The following automatic conversions were performed:
'_symmetry_cell_setting' value 'Triclinic' changed to 'triclinic'
according to '/home/saulius/struct/CIF-dictionaries/cif_core.dic'
dictionary named 'cif_core.dic' version 2.4.1 from
2010-06-29.

'_exptl_absorpt_correction_type' value 'EMPIRICAL' changed to
'empirical' according to
'/home/saulius/struct/CIF-dictionaries/cif_core.dic' dictionary named
'cif_core.dic' version 2.4.1 from 2010-06-29.

Automatic conversion script
Id: cif_fix_enum 1527 2010-12-29 10:47:43Z saulius 
;
_cod_original_cell_volume 989.7(8)
_cod_database_code 4302738

loop_
_symmetry_equiv_pos_as_xyz
'x, y, z'
'-x, -y, -z'

loop_
_atom_site_label
_atom_site_type_symbol
_atom_site_fract_x
_atom_site_fract_y
_atom_site_fract_z
_atom_site_U_iso_or_equiv
_atom_site_adp_type
_atom_site_occupancy
_atom_site_symmetry_multiplicity
_atom_site_calc_flag
_atom_site_refinement_flags
_atom_site_disorder_assembly
_atom_site_disorder_group
Hg Hg 0.24638(4) 0.08947(2) -0.020610(15) 0.02382(8) Uani 1 1 d . . .
S1 S 0.0141(2) 0.05428(12) -0.13416(9) 0.0234(3) Uani 1 1 d . . .
S2 S 0.4979(2) 0.14432(12) 0.07541(9) 0.0245(3) Uani 1 1 d . . .
C10 C -0.1658(8) 0.1787(5) -0.1477(4) 0.0214(11) Uani 1 1 d . . .
C11 C -0.1347(8) 0.2826(5) -0.1160(4) 0.0218(11) Uani 1 1 d . . .
H11A H -0.0186 0.2886 -0.0792 0.026 Uiso 1 1 calc R . .
C12 C -0.2716(9) 0.3771(5) -0.1376(4) 0.0269(12) Uani 1 1 d . . .
H12A H -0.2457 0.4473 -0.1158 0.032 Uiso 1 1 calc R . .
C13 C -0.4465(8) 0.3736(5) -0.1902(4) 0.0237(12) Uani 1 1 d . . .
C14 C -0.4817(8) 0.2697(4) -0.2171(3) 0.0205(11) Uani 1 1 d . . .
H14A H -0.6030 0.2635 -0.2507 0.025 Uiso 1 1 calc R . .
C15 C -0.3456(8) 0.1736(5) -0.1967(3) 0.0222(11) Uani 1 1 d . . .
H15A H -0.3755 0.1032 -0.2165 0.027 Uiso 1 1 calc R . .
C16 C -0.5839(9) 0.4824(5) -0.2170(4) 0.0293(13) Uani 1 1 d . . .
C17 C -0.4244(11) 0.5646(5) -0.2706(6) 0.054(2) Uani 1 1 d . . .
H17A H -0.3408 0.5314 -0.3315 0.080 Uiso 1 1 calc R . .
H17B H -0.3202 0.5796 -0.2272 0.080 Uiso 1 1 calc R . .
H17C H -0.5112 0.6349 -0.2869 0.080 Uiso 1 1 calc R . .
C18 C -0.7175(11) 0.5334(6) -0.1215(5) 0.055(2) Uani 1 1 d . . .
H18A H -0.6150 0.5471 -0.0769 0.083 Uiso 1 1 calc R . .
H18B H -0.8200 0.4813 -0.0891 0.083 Uiso 1 1 calc R . .
H18C H -0.8028 0.6042 -0.1376 0.083 Uiso 1 1 calc R . .
C19 C -0.7451(9) 0.4634(5) -0.2866(4) 0.0347(14) Uani 1 1 d . . .
H19A H -0.6611 0.4312 -0.3478 0.052 Uiso 1 1 calc R . .
H19B H -0.8286 0.5350 -0.3020 0.052 Uiso 1 1 calc R . .
H19C H -0.8491 0.4118 -0.2545 0.052 Uiso 1 1 calc R . .
C20 C 0.3484(8) 0.1485(4) 0.1983(3) 0.0184(11) Uani 1 1 d . . .
C21 C 0.1274(8) 0.1976(4) 0.2212(4) 0.0245(12) Uani 1 1 d . . .
H21A H 0.0455 0.2208 0.1693 0.029 Uiso 1 1 calc R . .
C22 C 0.0273(8) 0.2126(4) 0.3185(4) 0.0231(12) Uani 1 1 d . . .
H22A H -0.1232 0.2454 0.3320 0.028 Uiso 1 1 calc R . .
C23 C 0.1416(8) 0.1808(4) 0.3978(4) 0.0202(11) Uani 1 1 d . . .
C24 C 0.3582(8) 0.1283(5) 0.3738(4) 0.0245(12) Uani 1 1 d . . .
H24A H 0.4380 0.1016 0.4257 0.029 Uiso 1 1 calc R . .
C25 C 0.4615(8) 0.1137(4) 0.2758(4) 0.0231(12) Uani 1 1 d . . .
H25A H 0.6110 0.0795 0.2621 0.028 Uiso 1 1 calc R . .
C26 C 0.0318(9) 0.2088(5) 0.5032(4) 0.0266(13) Uani 1 1 d . . .
C27 C 0.1607(10) 0.1512(7) 0.5813(4) 0.053(2) Uani 1 1 d . . .
H27A H 0.1681 0.0698 0.5767 0.080 Uiso 1 1 calc R . .
H27B H 0.0847 0.1737 0.6473 0.080 Uiso 1 1 calc R . .
H27C H 0.3119 0.1732 0.5702 0.080 Uiso 1 1 calc R . .
C28 C -0.2035(10) 0.1784(7) 0.5244(4) 0.056(2) Uani 1 1 d . . .
H28A H -0.2014 0.0974 0.5185 0.085 Uiso 1 1 calc R . .
H28B H -0.2903 0.2181 0.4768 0.085 Uiso 1 1 calc R . .
H28C H -0.2716 0.1998 0.5916 0.085 Uiso 1 1 calc R . .
C29 C 0.0225(13) 0.3351(6) 0.5135(5) 0.060(2) Uani 1 1 d . . .
H29A H -0.0605 0.3742 0.4643 0.090 Uiso 1 1 calc R . .
H29B H 0.1743 0.3563 0.5027 0.090 Uiso 1 1 calc R . .
H29C H -0.0523 0.3558 0.5800 0.090 Uiso 1 1 calc R . .

loop_
_atom_site_aniso_label
_atom_site_aniso_U_11
_atom_site_aniso_U_22
_atom_site_aniso_U_33
_atom_site_aniso_U_23
_atom_site_aniso_U_13
_atom_site_aniso_U_12
Hg 0.02413(12) 0.02983(13) 0.01608(10) -0.00044(7) -0.00324(7) 0.00240(8)
S1 0.0261(7) 0.0248(8) 0.0183(6) 0.0014(6) -0.0034(5) 0.0003(6)
S2 0.0257(7) 0.0287(8) 0.0176(6) -0.0012(6) -0.0002(5) -0.0013(6)
C10 0.017(3) 0.028(3) 0.016(2) 0.003(2) 0.0024(19) -0.001(2)
C11 0.018(3) 0.027(3) 0.020(3) 0.001(2) -0.003(2) -0.004(2)
C12 0.028(3) 0.024(3) 0.030(3) -0.003(2) -0.004(2) -0.008(2)
C13 0.025(3) 0.027(3) 0.021(3) -0.001(2) -0.005(2) -0.004(2)
C14 0.020(3) 0.025(3) 0.017(2) -0.002(2) -0.005(2) -0.002(2)
C15 0.029(3) 0.020(3) 0.016(2) -0.002(2) -0.003(2) -0.001(2)
C16 0.031(3) 0.021(3) 0.036(3) -0.001(3) -0.010(3) 0.001(2)
C17 0.041(4) 0.029(4) 0.094(6) 0.020(4) -0.023(4) -0.006(3)
C18 0.049(4) 0.065(5) 0.051(4) -0.027(4) -0.024(3) 0.028(4)
C19 0.037(3) 0.030(4) 0.039(3) 0.004(3) -0.017(3) 0.002(3)
C20 0.022(3) 0.019(3) 0.014(2) -0.001(2) -0.0010(19) -0.004(2)
C21 0.024(3) 0.023(3) 0.026(3) -0.001(2) -0.008(2) 0.003(2)
C22 0.020(3) 0.026(3) 0.022(3) -0.002(2) 0.002(2) 0.000(2)
C23 0.020(3) 0.020(3) 0.021(3) -0.003(2) -0.002(2) -0.005(2)
C24 0.027(3) 0.027(3) 0.022(3) -0.005(2) -0.008(2) -0.004(2)
C25 0.020(3) 0.027(3) 0.021(3) -0.003(2) -0.002(2) -0.001(2)
C26 0.023(3) 0.038(4) 0.018(3) -0.003(2) -0.001(2) -0.005(3)
C27 0.041(4) 0.093(6) 0.020(3) -0.005(3) 0.003(3) 0.005(4)
C28 0.028(3) 0.117(7) 0.027(3) -0.018(4) 0.004(3) -0.025(4)
C29 0.101(6) 0.045(5) 0.031(4) -0.020(3) 0.000(4) -0.009(4)

loop_
_atom_type_symbol
_atom_type_description
_atom_type_scat_dispersion_real
_atom_type_scat_dispersion_imag
_atom_type_scat_source
C C 0.0033 0.0016 'International Tables Vol C Tables 4.2.6.8 and 6.1.1.4'
H H 0.0000 0.0000 'International Tables Vol C Tables 4.2.6.8 and 6.1.1.4'
S S 0.1246 0.1234 'International Tables Vol C Tables 4.2.6.8 and 6.1.1.4'
Hg Hg -2.3894 9.2266 'International Tables Vol C Tables 4.2.6.8 and 6.1.1.4'

loop_
_geom_angle_atom_site_label_1
_geom_angle_atom_site_label_2
_geom_angle_atom_site_label_3
_geom_angle
_geom_angle_site_symmetry_1
_geom_angle_site_symmetry_3
_geom_angle_publ_flag
S2 Hg S1 171.61(5) . . ?
C10 S1 Hg 107.22(18) . . ?
C20 S2 Hg 104.78(17) . . ?
C11 C10 C15 117.6(5) . . ?
C11 C10 S1 124.3(4) . . ?
C15 C10 S1 118.1(4) . . ?
C12 C11 C10 120.3(5) . . ?
C11 C12 C13 122.6(5) . . ?
C14 C13 C12 116.4(5) . . ?
C14 C13 C16 123.6(5) . . ?
C12 C13 C16 120.0(5) . . ?
C13 C14 C15 122.1(5) . . ?
C14 C15 C10 120.9(5) . . ?
C19 C16 C13 112.3(4) . . ?
C19 C16 C18 108.9(5) . . ?
C13 C16 C18 108.8(5) . . ?
C19 C16 C17 107.5(5) . . ?
C13 C16 C17 109.1(4) . . ?
C18 C16 C17 110.2(5) . . ?
C25 C20 C21 118.1(4) . . ?
C25 C20 S2 118.8(4) . . ?
C21 C20 S2 122.7(4) . . ?
C22 C21 C20 120.7(5) . . ?
C21 C22 C23 121.9(5) . . ?
C24 C23 C22 116.6(4) . . ?
C24 C23 C26 123.3(4) . . ?
C22 C23 C26 120.0(4) . . ?
C23 C24 C25 121.9(5) . . ?
C20 C25 C24 120.8(5) . . ?
C28 C26 C23 111.3(4) . . ?
C28 C26 C27 108.7(5) . . ?
C23 C26 C27 113.1(5) . . ?
C28 C26 C29 108.1(6) . . ?
C23 C26 C29 107.7(5) . . ?
C27 C26 C29 107.8(5) . . ?

loop_
_geom_bond_atom_site_label_1
_geom_bond_atom_site_label_2
_geom_bond_distance
_geom_bond_site_symmetry_2
_geom_bond_publ_flag
Hg S2 2.3579(16) . ?
Hg S1 2.3635(15) . ?
S1 C10 1.770(5) . ?
S2 C20 1.779(5) . ?
C10 C11 1.389(7) . ?
C10 C15 1.392(7) . ?
C11 C12 1.380(7) . ?
C12 C13 1.394(7) . ?
C13 C14 1.373(7) . ?
C13 C16 1.532(7) . ?
C14 C15 1.387(7) . ?
C16 C19 1.526(7) . ?
C16 C18 1.537(8) . ?
C16 C17 1.548(8) . ?
C20 C25 1.384(7) . ?
C20 C21 1.401(7) . ?
C21 C22 1.383(7) . ?
C22 C23 1.403(7) . ?
C23 C24 1.393(7) . ?
C23 C26 1.525(7) . ?
C24 C25 1.397(7) . ?
C26 C28 1.508(7) . ?
C26 C27 1.526(8) . ?
C26 C29 1.528(9) . ?

loop_
_cod_related_entry_id
_cod_related_entry_database
_cod_related_entry_code
1 ChemSpider 24539598
